data_4502642
loop_
_publ_author_name
'Yi, Fei-Yan'
'Lin, Qi-Pu'
'Zhou, Tian-Hua'
'Mao, Jiang-Gao'

_publ_section_title
;
 A Series of Novel Lanthanide(III) Trisulfonates Based on Dinuclear
 Clusters
;
_journal_issue 4
_journal_name_full 'Crystal Growth &amp; Design'
_journal_page_first 1788
_journal_paper_doi 10.1021/cg901463f
_journal_volume 10
_journal_year 2010
_chemical_formula_sum 'C6 H9 Na3 O13 S3'
_chemical_formula_weight 454.28
_chemical_name_systematic
; 
 ? 
;
_space_group_IT_number 61
_symmetry_cell_setting orthorhombic
_symmetry_space_group_name_Hall '-P 2ac 2ab'
_symmetry_space_group_name_H-M 'P b c a'
_atom_sites_solution_hydrogens geom
_atom_sites_solution_primary direct
_atom_sites_solution_secondary difmap
_audit_creation_method SHELXL-97
_cell_angle_alpha 90.00
_cell_angle_beta 90.00
_cell_angle_gamma 90.00
_cell_formula_units_Z 8
_cell_length_a 7.9678(7)
_cell_length_b 18.850(2)
_cell_length_c 19.575(2)
_cell_measurement_reflns_used 5398
_cell_measurement_temperature 293(2)
_cell_measurement_theta_max 27.4758
_cell_measurement_theta_min 3.0027
_cell_volume 2940.0(5)
_computing_cell_refinement 'CrystalClear (Rigaku/MSC Inc., 2005)'
_computing_data_collection 'CrystalClear (Rigaku/MSC Inc., 2005)'
_computing_data_reduction 'CrystalClear (Rigaku/MSC Inc., 2005)'
_computing_structure_refinement 'SHELXL-97 (Sheldrick, 1997)'
_computing_structure_solution 'SHELXS-97 (Sheldrick, 1990)'
_diffrn_ambient_temperature 293(2)
_diffrn_detector_area_resol_mean 14.6306
_diffrn_measured_fraction_theta_full 0.998
_diffrn_measured_fraction_theta_max 0.998
_diffrn_measurement_device_type 'Mercury70 (2x2 bin mode)'
_diffrn_measurement_method CCD_Profile_fitting
_diffrn_radiation_monochromator graphite
_diffrn_radiation_source 'fine-focus sealed tube'
_diffrn_radiation_type MoK\a
_diffrn_radiation_wavelength 0.71073
_diffrn_reflns_av_R_equivalents 0.0771
_diffrn_reflns_av_sigmaI/netI 0.0511
_diffrn_reflns_limit_h_max 10
_diffrn_reflns_limit_h_min -10
_diffrn_reflns_limit_k_max 24
_diffrn_reflns_limit_k_min -24
_diffrn_reflns_limit_l_max 23
_diffrn_reflns_limit_l_min -25
_diffrn_reflns_number 21354
_diffrn_reflns_theta_full 27.52
_diffrn_reflns_theta_max 27.52
_diffrn_reflns_theta_min 2.08
_exptl_absorpt_coefficient_mu 0.664
_exptl_absorpt_correction_T_max 1.0000
_exptl_absorpt_correction_T_min 0.6567
_exptl_absorpt_correction_type multi-scan
_exptl_crystal_colour Salmon
_exptl_crystal_density_diffrn 2.053
_exptl_crystal_density_method 'not measured'
_exptl_crystal_description pink
_exptl_crystal_F_000 1840
_exptl_crystal_size_max 0.4
_exptl_crystal_size_mid 0.1
_exptl_crystal_size_min 0.1
_refine_diff_density_max 0.497
_refine_diff_density_min -0.512
_refine_diff_density_rms 0.093
_refine_ls_extinction_method shelxl
_refine_ls_goodness_of_fit_ref 1.158
_refine_ls_hydrogen_treatment mixed
_refine_ls_matrix_type full
_refine_ls_number_parameters 254
_refine_ls_number_reflns 3383
_refine_ls_number_restraints 0
_refine_ls_restrained_S_all 1.158
_refine_ls_R_factor_all 0.0828
_refine_ls_R_factor_gt 0.0651
_refine_ls_shift/su_max 0.000
_refine_ls_shift/su_mean 0.000
_refine_ls_structure_factor_coef Fsqd
_refine_ls_weighting_details 'calc w=1/[\s^2^(Fo^2^)+(0.0479P)^2^+5.7046P] where P=(Fo^2^+2Fc^2^)/3'
_refine_ls_weighting_scheme calc
_refine_ls_wR_factor_gt 0.1314
_refine_ls_wR_factor_ref 0.1404
_reflns_number_gt 2774
_reflns_number_total 3383
_reflns_threshold_expression >2sigma(I)
_cod_data_source_file cg901463f_si_001.cif
_cod_data_source_block 1
_cod_depositor_comments
;
The following automatic conversions were performed:

'_symmetry_cell_setting' value 'Orthorhombic' changed to
'orthorhombic' according to
/home/saulius/struct/CIF-dictionaries/cif_core.dic dictionary named
'cif_core.dic' version 2.4.2 from
2011-04-26.

'_exptl_absorpt_correction_type' value 'Multi-scan'
changed to 'multi-scan' according to
/home/saulius/struct/CIF-dictionaries/cif_core.dic dictionary named
'cif_core.dic' version 2.4.2 from 2011-04-26.

Automatic conversion script
Id: cif_fix_values 1715 2011-07-08 13:25:40Z adriana 
;
_cod_original_sg_symbol_H-M Pbca
_cod_database_code 4502642

loop_
_symmetry_equiv_pos_as_xyz
'x, y, z'
'-x+1/2, -y, z+1/2'
'-x, y+1/2, -z+1/2'
'x+1/2, -y+1/2, -z'
'-x, -y, -z'
'x-1/2, y, -z-1/2'
'x, -y-1/2, z-1/2'
'-x-1/2, y-1/2, z'

loop_
_atom_site_label
_atom_site_type_symbol
_atom_site_fract_x
_atom_site_fract_y
_atom_site_fract_z
_atom_site_U_iso_or_equiv
_atom_site_adp_type
_atom_site_occupancy
_atom_site_symmetry_multiplicity
_atom_site_calc_flag
_atom_site_refinement_flags
Na1 Na 1.7062(2) 0.29117(9) 0.01523(9) 0.0394(5) Uani 1 1 d .
Na2 Na 1.2197(2) 0.39317(9) 0.25544(9) 0.0350(4) Uani 1 1 d .
Na3 Na 1.8084(2) 0.47039(8) -0.04032(9) 0.0332(4) Uani 1 1 d .
S1 S 1.48245(12) 0.29654(5) 0.36640(5) 0.0206(2) Uani 1 1 d .
S2 S 1.52462(13) 0.01159(5) 0.31575(5) 0.0242(2) Uani 1 1 d .
S3 S 1.48555(12) 0.19371(5) 0.10225(5) 0.0213(2) Uani 1 1 d .
C1 C 1.4791(5) 0.23859(18) 0.23749(19) 0.0205(8) Uani 1 1 d .
C2 C 1.4895(5) 0.22460(18) 0.30788(18) 0.0190(7) Uani 1 1 d .
C3 C 1.5020(5) 0.15566(19) 0.33140(19) 0.0205(8) Uani 1 1 d .
H3A H 1.5072 0.1467 0.3781 0.025 Uiso 1 1 calc R
C4 C 1.5069(5) 0.09977(18) 0.28530(19) 0.0200(8) Uani 1 1 d .
C5 C 1.4964(5) 0.11218(19) 0.21593(19) 0.0218(8) Uani 1 1 d .
H5A H 1.4979 0.0744 0.1854 0.026 Uiso 1 1 calc R
C6 C 1.4836(5) 0.18143(18) 0.19198(18) 0.0200(7) Uani 1 1 d .
O1 O 1.4655(4) 0.30700(14) 0.21640(16) 0.0323(7) Uani 1 1 d .
H1 H 1.457(9) 0.307(4) 0.168(4) 0.12(3) Uiso 1 1 d .
O2 O 1.6207(4) 0.34383(15) 0.34867(14) 0.0321(7) Uani 1 1 d .
O3 O 1.4995(4) 0.26587(14) 0.43383(13) 0.0274(6) Uani 1 1 d .
O4 O 1.3201(4) 0.33072(15) 0.35688(15) 0.0323(7) Uani 1 1 d .
O5 O 1.3722(5) -0.00447(19) 0.3521(2) 0.0645(12) Uani 1 1 d .
O6 O 1.5380(5) -0.03341(15) 0.25626(17) 0.0471(9) Uani 1 1 d .
O7 O 1.6731(5) 0.00866(17) 0.35655(19) 0.0543(10) Uani 1 1 d .
O8 O 1.3624(4) 0.14635(15) 0.07373(14) 0.0341(7) Uani 1 1 d .
O9 O 1.4422(4) 0.26756(14) 0.09009(14) 0.0331(7) Uani 1 1 d .
O10 O 1.6553(4) 0.17840(17) 0.08052(15) 0.0347(7) Uani 1 1 d .
O1W O 2.0681(5) 0.5167(2) -0.0799(2) 0.0443(9) Uani 1 1 d .
H1WB H 2.164(14) 0.496(5) -0.091(5) 0.16(4) Uiso 1 1 d .
H1WA H 2.043(9) 0.540(4) -0.099(4) 0.07(3) Uiso 1 1 d .
O2W O 1.6013(5) 0.4103(2) 0.0235(2) 0.0425(8) Uani 1 1 d .
H2WB H 1.498(8) 0.408(3) 0.014(3) 0.052(18) Uiso 1 1 d .
H2WA H 1.618(9) 0.426(4) 0.060(4) 0.09(3) Uiso 1 1 d .
O3W O 1.7447(5) 0.59216(17) -0.02399(19) 0.0386(8) Uani 1 1 d .
H3WB H 1.782(10) 0.618(4) 0.016(4) 0.11(3) Uiso 1 1 d .
H3WA H 1.761(11) 0.622(5) -0.054(4) 0.13(3) Uiso 1 1 d .

loop_
_atom_site_aniso_label
_atom_site_aniso_U_11
_atom_site_aniso_U_22
_atom_site_aniso_U_33
_atom_site_aniso_U_23
_atom_site_aniso_U_13
_atom_site_aniso_U_12
Na1 0.0386(10) 0.0404(10) 0.0392(10) 0.0138(8) 0.0006(9) -0.0063(8)
Na2 0.0367(10) 0.0323(9) 0.0360(10) -0.0063(7) -0.0074(8) 0.0016(7)
Na3 0.0336(9) 0.0296(8) 0.0364(10) -0.0013(7) 0.0021(8) -0.0024(7)
S1 0.0268(5) 0.0174(4) 0.0175(5) -0.0027(3) 0.0018(4) 0.0001(4)
S2 0.0301(5) 0.0153(4) 0.0272(5) 0.0049(3) -0.0017(4) -0.0010(4)
S3 0.0286(5) 0.0199(4) 0.0154(4) 0.0001(3) -0.0002(4) -0.0020(4)
C1 0.0263(19) 0.0137(15) 0.0214(19) 0.0027(13) -0.0023(16) 0.0011(14)
C2 0.0233(19) 0.0182(17) 0.0155(17) -0.0011(13) 0.0008(15) 0.0008(14)
C3 0.0243(19) 0.0230(18) 0.0142(17) 0.0001(13) 0.0008(16) 0.0000(15)
C4 0.0212(19) 0.0177(17) 0.0212(18) 0.0020(13) 0.0004(15) -0.0001(14)
C5 0.028(2) 0.0166(16) 0.0213(19) -0.0036(14) 0.0003(16) 0.0013(15)
C6 0.0236(19) 0.0190(17) 0.0172(17) -0.0006(14) 0.0029(15) 0.0018(15)
O1 0.054(2) 0.0196(13) 0.0232(15) 0.0010(11) -0.0020(14) 0.0010(13)
O2 0.0396(17) 0.0302(15) 0.0264(15) -0.0023(12) 0.0036(13) -0.0125(13)
O3 0.0390(17) 0.0287(14) 0.0146(13) -0.0016(10) -0.0010(12) 0.0001(12)
O4 0.0331(16) 0.0290(15) 0.0346(17) -0.0043(12) 0.0007(13) 0.0117(13)
O5 0.049(2) 0.048(2) 0.096(3) 0.035(2) 0.039(2) 0.0051(17)
O6 0.082(3) 0.0191(14) 0.0404(19) -0.0036(13) -0.0071(18) 0.0053(16)
O7 0.060(2) 0.0339(18) 0.069(2) 0.0146(17) -0.038(2) -0.0043(16)
O8 0.0409(18) 0.0342(16) 0.0271(15) -0.0001(12) -0.0090(14) -0.0143(13)
O9 0.055(2) 0.0233(14) 0.0214(15) 0.0020(11) 0.0001(14) 0.0053(13)
O10 0.0270(15) 0.0524(19) 0.0248(15) -0.0038(13) 0.0050(13) 0.0048(14)
O1W 0.039(2) 0.046(2) 0.048(2) 0.0082(19) 0.0040(18) -0.0008(17)
O2W 0.036(2) 0.049(2) 0.042(2) -0.0078(17) 0.0042(18) -0.0038(16)
O3W 0.045(2) 0.0315(17) 0.039(2) -0.0036(15) -0.0034(17) -0.0023(15)

loop_
_atom_type_symbol
_atom_type_description
_atom_type_scat_dispersion_real
_atom_type_scat_dispersion_imag
_atom_type_scat_source
C C 0.0033 0.0016 'International Tables Vol C Tables 4.2.6.8 and 6.1.1.4'
H H 0.0000 0.0000 'International Tables Vol C Tables 4.2.6.8 and 6.1.1.4'
O O 0.0106 0.0060 'International Tables Vol C Tables 4.2.6.8 and 6.1.1.4'
S S 0.1246 0.1234 'International Tables Vol C Tables 4.2.6.8 and 6.1.1.4'
Na Na 0.0362 0.0249 'International Tables Vol C Tables 4.2.6.8 and 6.1.1.4'

loop_
_geom_angle_atom_site_label_1
_geom_angle_atom_site_label_2
_geom_angle_atom_site_label_3
_geom_angle
_geom_angle_site_symmetry_1
_geom_angle_site_symmetry_3
O2W Na1 O8 76.97(12) . 4
O2W Na1 O10 134.46(14) . .
O8 Na1 O10 148.48(12) 4 .
O2W Na1 O3 102.29(14) . 7_565
O8 Na1 O3 95.03(12) 4 7_565
O10 Na1 O3 81.71(10) . 7_565
O2W Na1 O3 117.48(14) . 6_656
O8 Na1 O3 84.46(11) 4 6_656
O10 Na1 O3 78.09(10) . 6_656
O3 Na1 O3 138.82(9) 7_565 6_656
O2W Na1 O9 80.83(12) . .
O8 Na1 O9 153.61(12) 4 .
O10 Na1 O9 55.83(9) . .
O3 Na1 O9 75.86(10) 7_565 .
O3 Na1 O9 118.81(11) 6_656 .
O2W Na1 O4 78.54(13) . 6_656
O8 Na1 O4 110.37(12) 4 6_656
O10 Na1 O4 79.67(10) . 6_656
O3 Na1 O4 153.88(12) 7_565 6_656
O3 Na1 O4 53.40(9) 6_656 6_656
O9 Na1 O4 78.56(10) . 6_656
O2W Na1 O9 127.52(12) . 4
O8 Na1 O9 50.89(9) 4 4
O10 Na1 O9 97.96(10) . 4
O3 Na1 O9 79.56(10) 7_565 4
O3 Na1 O9 68.32(9) 6_656 4
O9 Na1 O9 146.11(8) . 4
O4 Na1 O9 121.03(11) 6_656 4
O2W Na1 S3 108.90(11) . .
O8 Na1 S3 168.16(11) 4 .
O10 Na1 S3 27.94(7) . .
O3 Na1 S3 73.83(8) 7_565 .
O3 Na1 S3 101.17(8) 6_656 .
O9 Na1 S3 28.29(6) . .
O4 Na1 S3 81.17(8) 6_656 .
O9 Na1 S3 121.38(8) 4 .
O2W Na1 S1 99.29(12) . 6_656
O8 Na1 S1 98.66(9) 4 6_656
O10 Na1 S1 76.67(8) . 6_656
O3 Na1 S1 156.56(9) 7_565 6_656
O3 Na1 S1 26.37(6) 6_656 6_656
O9 Na1 S1 98.84(9) . 6_656
O4 Na1 S1 27.06(6) 6_656 6_656
O9 Na1 S1 94.48(8) 4 6_656
S3 Na1 S1 90.63(5) . 6_656
O2W Na1 S3 101.91(11) . 4
O8 Na1 S3 25.07(7) 4 4
O10 Na1 S3 123.42(10) . 4
O3 Na1 S3 92.18(9) 7_565 4
O3 Na1 S3 70.51(8) 6_656 4
O9 Na1 S3 168.04(10) . 4
O4 Na1 S3 113.37(9) 6_656 4
O9 Na1 S3 26.78(6) 4 4
S3 Na1 S3 148.16(7) . 4
S1 Na1 S3 92.24(5) 6_656 4
O2W Na1 Na3 39.68(10) . .
O8 Na1 Na3 39.28(7) 4 .
O10 Na1 Na3 166.57(10) . .
O3 Na1 Na3 110.59(9) 7_565 .
O3 Na1 Na3 94.83(8) 6_656 .
O9 Na1 Na3 120.51(9) . .
O4 Na1 Na3 86.95(8) 6_656 .
O9 Na1 Na3 89.83(7) 4 .
S3 Na1 Na3 148.38(7) . .
S1 Na1 Na3 91.90(5) 6_656 .
S3 Na1 Na3 63.20(4) 4 .
O2 Na2 O6 114.42(13) 6_556 3_855
O2 Na2 O4 128.13(12) 6_556 .
O6 Na2 O4 95.30(12) 3_855 .
O2 Na2 O6 87.08(12) 6_556 8_865
O6 Na2 O6 110.32(13) 3_855 8_865
O4 Na2 O6 122.38(13) . 8_865
O2 Na2 O1 71.64(10) 6_556 6_556
O6 Na2 O1 172.83(13) 3_855 6_556
O4 Na2 O1 77.65(11) . 6_556
O6 Na2 O1 73.03(11) 8_865 6_556
O2 Na2 O1 76.04(11) 6_556 .
O6 Na2 O1 74.37(11) 3_855 .
O4 Na2 O1 72.40(10) . .
O6 Na2 O1 162.73(13) 8_865 .
O1 Na2 O1 104.36(11) 6_556 .
O2 Na2 O5 139.72(13) 6_556 8_865
O6 Na2 O5 82.92(12) 3_855 8_865
O4 Na2 O5 82.44(10) . 8_865
O6 Na2 O5 52.67(11) 8_865 8_865
O1 Na2 O5 94.70(11) 6_556 8_865
O1 Na2 O5 143.94(12) . 8_865
O2 Na2 S2 112.90(10) 6_556 8_865
O6 Na2 S2 97.09(10) 3_855 8_865
O4 Na2 S2 103.67(9) . 8_865
O6 Na2 S2 25.85(8) 8_865 8_865
O1 Na2 S2 83.44(8) 6_556 8_865
O1 Na2 S2 169.93(10) . 8_865
O5 Na2 S2 26.83(7) 8_865 8_865
O2 Na2 S2 96.13(9) 6_556 3_855
O6 Na2 S2 22.42(8) 3_855 3_855
O4 Na2 S2 117.58(9) . 3_855
O6 Na2 S2 97.78(9) 8_865 3_855
O1 Na2 S2 164.72(10) 6_556 3_855
O1 Na2 S2 80.70(8) . 3_855
O5 Na2 S2 88.89(9) 8_865 3_855
S2 Na2 S2 93.39(5) 8_865 3_855
O2 Na2 Na2 67.82(9) 6_556 6_556
O6 Na2 Na2 143.39(9) 3_855 6_556
O4 Na2 Na2 111.74(10) . 6_556
O6 Na2 Na2 34.14(8) 8_865 6_556
O1 Na2 Na2 41.34(7) 6_556 6_556
O1 Na2 Na2 136.13(8) . 6_556
O5 Na2 Na2 76.99(9) 8_865 6_556
S2 Na2 Na2 53.85(4) 8_865 6_556
S2 Na2 Na2 126.08(5) 3_855 6_556
O2 Na2 Na2 106.61(11) 6_556 6_656
O6 Na2 Na2 35.61(9) 3_855 6_656
O4 Na2 Na2 73.52(9) . 6_656
O6 Na2 Na2 145.93(8) 8_865 6_656
O1 Na2 Na2 140.62(8) 6_556 6_656
O1 Na2 Na2 41.27(8) . 6_656
O5 Na2 Na2 107.29(9) 8_865 6_656
S2 Na2 Na2 129.01(4) 8_865 6_656
S2 Na2 Na2 50.68(4) 3_855 6_656
Na2 Na2 Na2 173.88(10) 6_556 6_656
O7 Na3 O8 90.14(12) 7_565 4
O7 Na3 O2W 102.53(16) 7_565 .
O8 Na3 O2W 79.91(13) 4 .
O7 Na3 O3W 81.55(13) 7_565 .
O8 Na3 O3W 171.37(14) 4 .
O2W Na3 O3W 104.09(14) . .
O7 Na3 O1W 93.33(16) 7_565 .
O8 Na3 O1W 95.40(15) 4 .
O2W Na3 O1W 163.41(18) . .
O3W Na3 O1W 82.82(15) . .
O7 Na3 O1W 163.82(15) 7_565 5_965
O8 Na3 O1W 106.02(14) 4 5_965
O2W Na3 O1W 80.10(15) . 5_965
O3W Na3 O1W 82.33(15) . 5_965
O1W Na3 O1W 86.01(15) . 5_965
O7 Na3 Na3 136.00(13) 7_565 5_965
O8 Na3 Na3 104.93(11) 4 5_965
O2W Na3 Na3 120.54(14) . 5_965
O3W Na3 Na3 79.82(11) . 5_965
O1W Na3 Na3 45.03(12) . 5_965
O1W Na3 Na3 40.98(10) 5_965 5_965
O7 Na3 Na1 108.28(11) 7_565 .
O8 Na3 Na1 41.47(8) 4 .
O2W Na3 Na1 40.55(10) . .
O3W Na3 Na1 144.05(12) . .
O1W Na3 Na1 129.27(14) . .
O1W Na3 Na1 84.25(11) 5_965 .
Na3 Na3 Na1 110.19(7) 5_965 .
O7 Na3 H1WA 81.9(16) 7_565 .
O8 Na3 H1WA 103.0(16) 4 .
O2W Na3 H1WA 174.8(17) . .
O3W Na3 H1WA 73.6(16) . .
O1W Na3 H1WA 13.8(15) . .
O1W Na3 H1WA 94.9(17) 5_965 .
Na3 Na3 H1WA 54.7(16) 5_965 .
Na1 Na3 H1WA 140.9(16) . .
O7 Na3 H2WA 115.8(17) 7_565 .
O8 Na3 H2WA 90.9(16) 4 .
O2W Na3 H2WA 17.1(16) . .
O3W Na3 H2WA 94.8(16) . .
O1W Na3 H2WA 150.2(17) . .
O1W Na3 H2WA 64.3(17) 5_965 .
Na3 Na3 H2WA 105.2(17) 5_965 .
Na1 Na3 H2WA 49.5(16) . .
H1WA Na3 H2WA 158(2) . .
O3 S1 O4 112.11(17) . .
O3 S1 O2 112.98(17) . .
O4 S1 O2 111.69(18) . .
O3 S1 C2 106.27(16) . .
O4 S1 C2 106.46(17) . .
O2 S1 C2 106.81(17) . .
O3 S1 Na1 52.48(12) . 6_556
O4 S1 Na1 59.71(13) . 6_556
O2 S1 Na1 135.35(12) . 6_556
C2 S1 Na1 117.71(13) . 6_556
O7 S2 O5 114.5(3) . .
O7 S2 O6 111.5(2) . .
O5 S2 O6 109.7(2) . .
O7 S2 C4 106.89(18) . .
O5 S2 C4 107.23(19) . .
O6 S2 C4 106.59(18) . .
O7 S2 Na2 133.28(14) . 8_855
O5 S2 Na2 61.35(19) . 8_855
O6 S2 Na2 48.35(16) . 8_855
C4 S2 Na2 118.92(13) . 8_855
O7 S2 Na2 72.60(17) . 3_845
O5 S2 Na2 125.60(16) . 3_845
O6 S2 Na2 39.05(15) . 3_845
C4 S2 Na2 122.50(13) . 3_845
Na2 S2 Na2 75.47(4) 8_855 3_845
O8 S3 O10 113.54(19) . .
O8 S3 O9 111.63(18) . .
O10 S3 O9 111.40(19) . .
O8 S3 C6 107.32(17) . .
O10 S3 C6 105.87(17) . .
O9 S3 C6 106.58(16) . .
O8 S3 Na1 123.23(13) . .
O10 S3 Na1 54.49(13) . .
O9 S3 Na1 58.03(13) . .
C6 S3 Na1 129.43(13) . .
O8 S3 Na1 45.99(12) . 4_455
O10 S3 Na1 117.05(13) . 4_455
O9 S3 Na1 68.49(13) . 4_455
C6 S3 Na1 135.66(13) . 4_455
Na1 S3 Na1 86.92(3) . 4_455
O1 C1 C6 122.7(3) . .
O1 C1 C2 118.7(3) . .
C6 C1 C2 118.6(3) . .
C3 C2 C1 120.5(3) . .
C3 C2 S1 120.3(3) . .
C1 C2 S1 119.2(3) . .
C2 C3 C4 119.9(3) . .
C2 C3 H3A 120.0 . .
C4 C3 H3A 120.0 . .
C5 C4 C3 120.6(3) . .
C5 C4 S2 119.7(3) . .
C3 C4 S2 119.7(3) . .
C4 C5 C6 119.7(3) . .
C4 C5 H5A 120.2 . .
C6 C5 H5A 120.2 . .
C5 C6 C1 120.7(3) . .
C5 C6 S3 117.1(3) . .
C1 C6 S3 122.1(3) . .
C1 O1 Na2 117.2(2) . 6_656
C1 O1 Na2 123.5(2) . .
Na2 O1 Na2 97.39(10) 6_656 .
C1 O1 H1 108(5) . .
Na2 O1 H1 105(5) 6_656 .
Na2 O1 H1 103(5) . .
S1 O2 Na2 133.96(18) . 6_656
S1 O3 Na1 143.57(18) . 7_566
S1 O3 Na1 101.15(15) . 6_556
Na1 O3 Na1 115.08(10) 7_566 6_556
S1 O4 Na2 127.43(18) . .
S1 O4 Na1 93.24(14) . 6_556
Na2 O4 Na1 139.30(13) . 6_556
S2 O5 Na2 91.8(2) . 8_855
S2 O6 Na2 118.5(2) . 3_845
S2 O6 Na2 105.8(2) . 8_855
Na2 O6 Na2 110.25(13) 3_845 8_855
S2 O7 Na3 149.7(3) . 7_566
S3 O8 Na3 145.0(2) . 4_455
S3 O8 Na1 108.95(16) . 4_455
Na3 O8 Na1 99.25(12) 4_455 4_455
S3 O9 Na1 93.67(15) . .
S3 O9 Na1 84.73(13) . 4_455
Na1 O9 Na1 100.53(9) . 4_455
S3 O10 Na1 97.57(16) . .
Na3 O1W Na3 93.99(15) . 5_965
Na3 O1W H1WB 132(6) . .
Na3 O1W H1WB 86(6) 5_965 .
Na3 O1W H1WA 101(7) . .
Na3 O1W H1WA 128(7) 5_965 .
H1WB O1W H1WA 117(9) . .
Na3 O2W Na1 99.77(15) . .
Na3 O2W H2WB 126(4) . .
Na1 O2W H2WB 106(4) . .
Na3 O2W H2WA 100(6) . .
Na1 O2W H2WA 111(5) . .
H2WB O2W H2WA 113(6) . .
Na3 O3W H3WB 122(4) . .
Na3 O3W H3WA 122(6) . .
H3WB O3W H3WA 101(7) . .

loop_
_geom_bond_atom_site_label_1
_geom_bond_atom_site_label_2
_geom_bond_distance
_geom_bond_site_symmetry_2
Na1 O2W 2.402(4) .
Na1 O8 2.443(3) 4
Na1 O10 2.513(4) .
Na1 O3 2.531(3) 7_565
Na1 O3 2.585(3) 6_656
Na1 O9 2.602(4) .
Na1 O4 2.765(3) 6_656
Na1 O9 3.002(4) 4
Na1 S3 3.0608(19) .
Na1 S1 3.198(2) 6_656
Na1 S3 3.213(2) 4
Na1 Na3 3.641(2) .
Na2 O2 2.375(3) 6_556
Na2 O6 2.386(4) 3_855
Na2 O4 2.443(3) .
Na2 O6 2.476(4) 8_865
Na2 O1 2.654(4) 6_556
Na2 O1 2.657(4) .
Na2 O5 2.799(5) 8_865
Na2 S2 3.1885(19) 8_865
Na2 S2 3.328(2) 3_855
Na2 Na2 3.9896(4) 6_556
Na2 Na2 3.9896(4) 6_656
Na3 O7 2.322(4) 7_565
Na3 O8 2.336(3) 4
Na3 O2W 2.359(4) .
Na3 O3W 2.373(4) .
Na3 O1W 2.376(4) .
Na3 O1W 2.563(5) 5_965
Na3 Na3 3.614(3) 5_965
Na3 H1WA 2.56(7) .
Na3 H2WA 2.62(7) .
S1 O3 1.447(3) .
S1 O4 1.457(3) .
S1 O2 1.459(3) .
S1 C2 1.776(4) .
S1 Na1 3.198(2) 6_556
S2 O7 1.429(3) .
S2 O5 1.440(4) .
S2 O6 1.445(3) .
S2 C4 1.772(4) .
S2 Na2 3.1885(19) 8_855
S2 Na2 3.328(2) 3_845
S3 O8 1.439(3) .
S3 O10 1.447(3) .
S3 O9 1.454(3) .
S3 C6 1.772(4) .
S3 Na1 3.213(2) 4_455
C1 O1 1.358(4) .
C1 C6 1.398(5) .
C1 C2 1.405(5) .
C2 C3 1.382(5) .
C3 C4 1.388(5) .
C3 H3A 0.9300 .
C4 C5 1.380(5) .
C5 C6 1.391(5) .
C5 H5A 0.9300 .
O1 Na2 2.654(4) 6_656
O1 H1 0.95(8) .
O2 Na2 2.375(3) 6_656
O3 Na1 2.531(3) 7_566
O3 Na1 2.585(3) 6_556
O4 Na1 2.765(3) 6_556
O5 Na2 2.799(5) 8_855
O6 Na2 2.386(4) 3_845
O6 Na2 2.476(4) 8_855
O7 Na3 2.322(4) 7_566
O8 Na3 2.336(3) 4_455
O8 Na1 2.443(3) 4_455
O9 Na1 3.002(4) 4_455
O1W Na3 2.563(5) 5_965
O1W H1WB 0.88(11) .
O1W H1WA 0.62(7) .
O2W H2WB 0.85(6) .
O2W H2WA 0.78(7) .
O3W H3WB 0.96(7) .
O3W H3WA 0.83(8) .

loop_
_geom_hbond_atom_site_label_D
_geom_hbond_atom_site_label_H
_geom_hbond_atom_site_label_A
_geom_hbond_distance_DH
_geom_hbond_distance_HA
_geom_hbond_distance_DA
_geom_hbond_angle_DHA
_geom_hbond_site_symmetry_A
O1 H1 O9 0.95(8) 1.70(8) 2.589(4) 154(7) .
O1W H1WB O5 0.88(11) 2.01(11) 2.774(5) 145(8) 7_665
O2W H2WB O3W 0.85(6) 1.94(6) 2.757(5) 160(6) 5_865
O2W H2WA O5 0.78(7) 2.17(8) 2.926(5) 164(7) 3_855
O3W H3WB O10 0.96(7) 1.78(8) 2.732(4) 170(7) 8_965
O3W H3WA O2 0.83(8) 2.22(8) 2.970(5) 151(8) 2_864
